data_1562259
loop_
_publ_author_name
'Chen, Mao-Long'
'Shi, Yan-Ru'
'Yang, Yu-Chen'
'Zhou, Zhao-Hui'

_publ_section_title
;
 Acidic 1,3-propanediaminetetraacetato lanthanides with luminescent and
 catalytic ester hydrolysis properties
;
_journal_name_full 'Journal of Solid State Chemistry'
_journal_page_first 265
_journal_page_last 273
_journal_paper_doi 10.1016/j.jssc.2014.07.037
_journal_volume 219
_journal_year 2014
_chemical_formula_sum 'C11 H17 La N2 O9'
_chemical_formula_weight 460.18
_space_group_crystal_system orthorhombic
_space_group_IT_number 33
_space_group_name_Hall 'P -2n 2a'
_space_group_name_H-M_alt 'P 21 c n'
_atom_sites_solution_hydrogens geom
_atom_sites_solution_primary direct
_atom_sites_solution_secondary difmap
_cell_angle_alpha 90.00
_cell_angle_beta 90.00
_cell_angle_gamma 90.00
_cell_formula_units_Z 4
_cell_length_a 8.0661(3)
_cell_length_b 9.9778(4)
_cell_length_c 18.2647(7)
_cell_measurement_temperature 173(2)
_cell_volume 1469.98(10)
_computing_structure_refinement 'SHELXL-97 (Sheldrick, 1997)'
_computing_structure_solution 'SHELXS-97 (Sheldrick, 1990)'
_diffrn_ambient_temperature 173(2)
_diffrn_measured_fraction_theta_full 0.997
_diffrn_measured_fraction_theta_max 0.997
_diffrn_radiation_monochromator graphite
_diffrn_radiation_source 'fine-focus sealed tube'
_diffrn_radiation_type MoK\a
_diffrn_radiation_wavelength 0.71073
_diffrn_reflns_av_R_equivalents 0.0283
_diffrn_reflns_av_sigmaI/netI 0.0369
_diffrn_reflns_limit_h_max 5
_diffrn_reflns_limit_h_min -10
_diffrn_reflns_limit_k_max 5
_diffrn_reflns_limit_k_min -12
_diffrn_reflns_limit_l_max 18
_diffrn_reflns_limit_l_min -23
_diffrn_reflns_number 5520
_diffrn_reflns_theta_full 27.50
_diffrn_reflns_theta_max 27.50
_diffrn_reflns_theta_min 3.25
_exptl_absorpt_coefficient_mu 2.958
_exptl_absorpt_correction_T_max 0.7564
_exptl_absorpt_correction_T_min 0.4707
_exptl_crystal_density_diffrn 2.079
_exptl_crystal_density_method 'not measured'
_exptl_crystal_F_000 904
_exptl_crystal_size_max 0.30
_exptl_crystal_size_mid 0.20
_exptl_crystal_size_min 0.10
_refine_diff_density_max 0.623
_refine_diff_density_min -0.559
_refine_diff_density_rms 0.090
_refine_ls_abs_structure_details 'Flack H D (1983), Acta Cryst. A39, 876-881'
_refine_ls_abs_structure_Flack -0.001(19)
_refine_ls_extinction_method none
_refine_ls_goodness_of_fit_ref 1.052
_refine_ls_hydrogen_treatment mixed
_refine_ls_matrix_type full
_refine_ls_number_parameters 215
_refine_ls_number_reflns 2552
_refine_ls_number_restraints 1
_refine_ls_restrained_S_all 1.051
_refine_ls_R_factor_all 0.0253
_refine_ls_R_factor_gt 0.0231
_refine_ls_shift/su_max 0.002
_refine_ls_shift/su_mean 0.000
_refine_ls_structure_factor_coef Fsqd
_refine_ls_weighting_details 'calc w=1/[\s^2^(Fo^2^)+(0.0164P)^2^+0.0000P] where P=(Fo^2^+2Fc^2^)/3'
_refine_ls_weighting_scheme calc
_refine_ls_wR_factor_gt 0.0487
_refine_ls_wR_factor_ref 0.0496
_reflns_number_gt 2400
_reflns_number_total 2552
_reflns_threshold_expression >2sigma(I)
_cod_data_source_file JSSC-2014-219-265.cif
_cod_data_source_block 15
_cod_database_code 1562259

loop_
_space_group_symop_id
_space_group_symop_operation_xyz
1 'x, y, z'
2 'x+1/2, -y, -z'
3 'x, -y+1/2, z+1/2'
4 'x+1/2, y+1/2, -z+1/2'

loop_
_atom_site_label
_atom_site_type_symbol
_atom_site_fract_x
_atom_site_fract_y
_atom_site_fract_z
_atom_site_U_iso_or_equiv
_atom_site_adp_type
_atom_site_occupancy
_atom_site_symmetry_multiplicity
_atom_site_calc_flag
_atom_site_refinement_flags
_atom_site_disorder_assembly
_atom_site_disorder_group
La1 La 0.25182(8) 0.992170(16) 0.458296(9) 0.00799(6) Uani 1 1 d . . .
C1 C 0.1713(5) 1.3221(4) 0.5186(2) 0.0116(9) Uani 1 1 d . . .
H1A H 0.1267 1.4139 0.5125 0.014 Uiso 1 1 calc R . .
H1B H 0.2572 1.3251 0.5573 0.014 Uiso 1 1 calc R . .
C2 C 0.0319(5) 1.2287(4) 0.5425(2) 0.0122(9) Uani 1 1 d . . .
C3 C 0.4168(5) 1.3277(4) 0.4449(2) 0.0105(8) Uani 1 1 d . . .
H3A H 0.4208 1.4212 0.4628 0.013 Uiso 1 1 calc R . .
H3B H 0.4527 1.3275 0.3930 0.013 Uiso 1 1 calc R . .
C4 C 0.5343(6) 1.2422(4) 0.4896(2) 0.0102(9) Uani 1 1 d . . .
C5 C 0.1893(5) 1.6186(4) 0.2133(2) 0.0126(8) Uani 1 1 d . . .
H5A H 0.2790 1.5600 0.2319 0.015 Uiso 1 1 calc R . .
H5B H 0.2367 1.7085 0.2040 0.015 Uiso 1 1 calc R . .
C6 C 0.1205(5) 1.5611(4) 0.1422(2) 0.0102(8) Uani 1 1 d . . .
C7 C 0.0831(6) 1.7358(4) 0.3249(2) 0.0127(9) Uani 1 1 d . . .
H7A H 0.1938 1.7224 0.3471 0.015 Uiso 1 1 calc R . .
H7B H -0.0005 1.7271 0.3643 0.015 Uiso 1 1 calc R . .
C8 C 0.0740(6) 1.8773(4) 0.2931(2) 0.0127(8) Uani 1 1 d . . .
C9 C 0.1456(5) 1.3144(4) 0.3849(2) 0.0111(8) Uani 1 1 d . . .
H9A H 0.0287 1.2902 0.3948 0.013 Uiso 1 1 calc R . .
H9B H 0.1833 1.2606 0.3426 0.013 Uiso 1 1 calc R . .
C10 C 0.1535(5) 1.4641(4) 0.3642(2) 0.0126(9) Uani 1 1 d . . .
H10A H 0.1332 1.5196 0.4082 0.015 Uiso 1 1 calc R . .
H10B H 0.2653 1.4859 0.3452 0.015 Uiso 1 1 calc R . .
C11 C 0.0245(6) 1.4952(3) 0.3065(2) 0.0124(9) Uani 1 1 d . . .
H11A H 0.0257 1.4235 0.2690 0.015 Uiso 1 1 calc R . .
H11B H -0.0866 1.4957 0.3295 0.015 Uiso 1 1 calc R . .
N1 N 0.2471(7) 1.2781(2) 0.44961(15) 0.0089(6) Uani 1 1 d . . .
N2 N 0.0540(4) 1.6288(3) 0.26961(17) 0.0083(7) Uani 1 1 d . . .
H2 H -0.0430 1.6509 0.2448 0.010 Uiso 1 1 calc R . .
O1 O 0.0052(5) 1.1291(2) 0.5003(2) 0.0138(6) Uani 1 1 d . . .
O2 O -0.0437(4) 1.2490(3) 0.60042(16) 0.0185(7) Uani 1 1 d . . .
O3 O 0.4748(4) 1.1365(3) 0.51960(15) 0.0121(7) Uani 1 1 d . . .
O4 O 0.6819(4) 1.2739(3) 0.49563(18) 0.0193(7) Uani 1 1 d . . .
O5 O -0.0350(4) 1.5613(3) 0.13611(15) 0.0124(6) Uani 1 1 d . . .
O6 O 0.2237(5) 1.5229(3) 0.09634(15) 0.0165(9) Uani 1 1 d . . .
O7 O 0.0153(4) 1.8940(3) 0.23148(16) 0.0226(7) Uani 1 1 d . . .
O8 O 0.1294(4) 1.9670(3) 0.33519(16) 0.0149(6) Uani 1 1 d . . .
O1W O 0.1850(5) 1.3301(3) 0.71310(19) 0.0259(8) Uani 1 1 d G . .
H1WA H 0.1733 1.3901 0.7458 0.039 Uiso 1 1 d G . .
H1WB H 0.119(5) 1.303(4) 0.681(2) 0.007(12) Uiso 1 1 d . . .

loop_
_atom_site_aniso_label
_atom_site_aniso_U_11
_atom_site_aniso_U_22
_atom_site_aniso_U_33
_atom_site_aniso_U_23
_atom_site_aniso_U_13
_atom_site_aniso_U_12
La1 0.00713(10) 0.01032(10) 0.00652(9) 0.00058(7) -0.00006(19) 0.00008(19)
C1 0.012(2) 0.0118(19) 0.011(2) 0.0004(15) -0.0001(18) 0.0007(17)
C2 0.011(2) 0.013(2) 0.012(2) 0.0052(15) -0.0006(18) 0.0030(17)
C3 0.010(2) 0.0090(18) 0.013(2) 0.0032(15) 0.0015(17) 0.0016(17)
C4 0.016(2) 0.0098(18) 0.005(2) -0.0015(14) -0.0004(18) 0.0017(17)
C5 0.0103(18) 0.0178(18) 0.0097(19) -0.0026(16) 0.0008(17) -0.0005(17)
C6 0.014(2) 0.0094(17) 0.0068(19) 0.0007(15) -0.0025(17) 0.0003(17)
C7 0.018(2) 0.0118(18) 0.008(2) -0.0012(15) -0.0002(17) 0.0014(18)
C8 0.014(2) 0.0131(19) 0.011(2) 0.0022(16) 0.0022(17) 0.0014(18)
C9 0.0095(19) 0.0138(18) 0.010(2) 0.0017(15) -0.0036(17) -0.0016(17)
C10 0.015(2) 0.0098(17) 0.013(2) 0.0026(16) -0.0006(17) -0.0001(17)
C11 0.014(2) 0.0102(19) 0.013(2) 0.0007(14) -0.0019(18) 0.0001(17)
N1 0.0084(14) 0.0132(12) 0.0053(13) 0.0005(10) -0.001(2) 0.001(3)
N2 0.0077(16) 0.0120(15) 0.0051(15) 0.0025(13) 0.0007(14) -0.0005(14)
O1 0.0112(14) 0.0101(14) 0.0199(14) -0.0006(14) 0.0007(12) 0.0000(15)
O2 0.0162(16) 0.0285(16) 0.0108(15) 0.0002(12) 0.0040(14) 0.0026(15)
O3 0.0132(17) 0.0126(15) 0.0105(15) 0.0013(12) -0.0033(14) 0.0020(15)
O4 0.0122(15) 0.0207(15) 0.0251(18) 0.0044(13) -0.0033(14) -0.0007(13)
O5 0.0103(14) 0.0184(14) 0.0087(13) -0.0006(11) -0.0023(12) -0.0006(13)
O6 0.013(3) 0.0262(13) 0.0103(12) 0.0007(11) 0.0000(14) 0.0020(15)
O7 0.035(2) 0.0194(15) 0.0130(15) 0.0021(12) -0.0090(15) 0.0023(15)
O8 0.0203(16) 0.0135(13) 0.0110(15) -0.0015(11) -0.0040(13) -0.0017(13)
O1W 0.0254(18) 0.0281(17) 0.0241(19) -0.0114(14) -0.0008(16) 0.0029(16)

loop_
_atom_type_symbol
_atom_type_description
_atom_type_scat_dispersion_real
_atom_type_scat_dispersion_imag
_atom_type_scat_source
C C 0.0033 0.0016 'International Tables Vol C Tables 4.2.6.8 and 6.1.1.4'
H H 0.0000 0.0000 'International Tables Vol C Tables 4.2.6.8 and 6.1.1.4'
La La -0.2871 2.4523 'International Tables Vol C Tables 4.2.6.8 and 6.1.1.4'
N N 0.0061 0.0033 'International Tables Vol C Tables 4.2.6.8 and 6.1.1.4'
O O 0.0106 0.0060 'International Tables Vol C Tables 4.2.6.8 and 6.1.1.4'

loop_
_geom_angle_atom_site_label_1
_geom_angle_atom_site_label_2
_geom_angle_atom_site_label_3
_geom_angle
_geom_angle_site_symmetry_1
_geom_angle_site_symmetry_3
O8 La1 O1 123.71(11) 1_545 3_576
O8 La1 O5 71.28(10) 1_545 2_545
O1 La1 O5 77.41(11) 3_576 2_545
O8 La1 O1 90.95(11) 1_545 .
O1 La1 O1 144.50(2) 3_576 .
O5 La1 O1 126.36(10) 2_545 .
O8 La1 O6 149.73(10) 1_545 4_575
O1 La1 O6 75.11(12) 3_576 4_575
O5 La1 O6 138.97(10) 2_545 4_575
O1 La1 O6 70.15(11) . 4_575
O8 La1 O3 137.41(9) 1_545 .
O1 La1 O3 64.19(11) 3_576 .
O5 La1 O3 70.58(9) 2_545 .
O1 La1 O3 96.65(10) . .
O6 La1 O3 70.23(9) 4_575 .
O8 La1 O3 75.42(10) 1_545 3_476
O1 La1 O3 114.61(8) 3_576 3_476
O5 La1 O3 145.25(9) 2_545 3_476
O1 La1 O3 62.99(11) . 3_476
O6 La1 O3 74.94(10) 4_575 3_476
O3 La1 O3 144.14(5) . 3_476
O8 La1 O4 95.47(9) 1_545 3_476
O1 La1 O4 67.63(10) 3_576 3_476
O5 La1 O4 126.26(9) 2_545 3_476
O1 La1 O4 104.98(10) . 3_476
O6 La1 O4 68.42(9) 4_575 3_476
O3 La1 O4 122.35(9) . 3_476
O3 La1 O4 47.49(9) 3_476 3_476
O8 La1 N1 92.62(9) 1_545 .
O1 La1 N1 120.82(13) 3_576 .
O5 La1 N1 72.48(11) 2_545 .
O1 La1 N1 57.84(12) . .
O6 La1 N1 96.51(8) 4_575 .
O3 La1 N1 58.15(11) . .
O3 La1 N1 119.25(14) 3_476 .
O4 La1 N1 161.18(11) 3_476 .
O8 La1 C4 88.64(10) 1_545 3_476
O1 La1 C4 90.27(10) 3_576 3_476
O5 La1 C4 143.70(9) 2_545 3_476
O1 La1 C4 82.44(10) . 3_476
O6 La1 C4 66.17(10) 4_575 3_476
O3 La1 C4 133.87(9) . 3_476
O3 La1 C4 24.34(10) 3_476 3_476
O4 La1 C4 23.71(10) 3_476 3_476
N1 La1 C4 140.26(14) . 3_476
N1 C1 C2 111.7(3) . .
O2 C2 O1 124.1(4) . .
O2 C2 C1 120.6(4) . .
O1 C2 C1 115.3(4) . .
N1 C3 C4 111.4(3) . .
O4 C4 O3 122.2(4) . .
O4 C4 C3 120.5(4) . .
O3 C4 C3 117.4(4) . .
O4 C4 La1 67.5(2) . 3_576
O3 C4 La1 57.0(2) . 3_576
C3 C4 La1 162.3(3) . 3_576
N2 C5 C6 110.1(3) . .
O6 C6 O5 127.5(4) . .
O6 C6 C5 116.6(4) . .
O5 C6 C5 115.9(4) . .
N2 C7 C8 113.4(3) . .
O7 C8 O8 126.6(4) . .
O7 C8 C7 119.4(4) . .
O8 C8 C7 114.0(3) . .
N1 C9 C10 114.2(3) . .
C11 C10 C9 110.0(3) . .
N2 C11 C10 112.5(3) . .
C3 N1 C1 109.9(3) . .
C3 N1 C9 112.9(3) . .
C1 N1 C9 112.4(4) . .
C3 N1 La1 109.2(3) . .
C1 N1 La1 104.8(2) . .
C9 N1 La1 107.2(2) . .
C7 N2 C5 113.5(3) . .
C7 N2 C11 110.8(3) . .
C5 N2 C11 111.0(3) . .
C2 O1 La1 109.4(3) . 3_476
C2 O1 La1 118.1(3) . .
La1 O1 La1 118.29(10) 3_476 .
C4 O3 La1 122.6(3) . .
C4 O3 La1 98.7(3) . 3_576
La1 O3 La1 113.11(11) . 3_576
C4 O4 La1 88.8(2) . 3_576
C6 O5 La1 137.4(3) . 2_455
C6 O6 La1 138.6(3) . 4_574
C8 O8 La1 140.3(3) . 1_565

loop_
_geom_bond_atom_site_label_1
_geom_bond_atom_site_label_2
_geom_bond_distance
_geom_bond_site_symmetry_2
La1 O8 2.469(3) 1_545
La1 O1 2.493(4) 3_576
La1 O5 2.531(3) 2_545
La1 O1 2.532(4) .
La1 O6 2.536(3) 4_575
La1 O3 2.562(3) .
La1 O3 2.608(3) 3_476
La1 O4 2.841(3) 3_476
La1 N1 2.858(3) .
La1 C4 3.075(4) 3_476
C1 N1 1.469(5) .
C1 C2 1.524(6) .
C2 O2 1.237(5) .
C2 O1 1.276(5) .
C3 N1 1.457(6) .
C3 C4 1.514(6) .
C4 O4 1.236(6) .
C4 O3 1.282(5) .
C4 La1 3.075(4) 3_576
C5 N2 1.503(5) .
C5 C6 1.524(5) .
C6 O6 1.240(5) .
C6 O5 1.259(5) .
C7 N2 1.488(5) .
C7 C8 1.529(5) .
C8 O7 1.232(5) .
C8 O8 1.262(5) .
C9 N1 1.482(5) .
C9 C10 1.542(5) .
C10 C11 1.513(6) .
C11 N2 1.513(5) .
O1 La1 2.493(4) 3_476
O3 La1 2.608(3) 3_576
O4 La1 2.841(3) 3_576
O5 La1 2.531(3) 2_455
O6 La1 2.536(3) 4_574
O8 La1 2.469(3) 1_565
